data_7202160
loop_
_publ_author_name
'Sun, Wei-Wei'
'Yue, Qi'
'Cheng, Ai-Ling'
'Gao, En-Qing'

_publ_section_title
;
 Supramolecular networks assembled from binuclear complexes with
 pyridazine-3,6-dicarboxylate
;
_journal_issue 10
_journal_name_full CrystEngComm
_journal_page_first 1384
_journal_paper_doi 10.1039/b805832f
_journal_volume 10
_journal_year 2008
_chemical_formula_sum 'C18 H10 N6 Na2 O14 Zn2'
_chemical_formula_weight 711.04
_chemical_name_systematic
;
?
;
_space_group_IT_number 63
_symmetry_cell_setting orthorhombic
_symmetry_space_group_name_Hall '-C 2c 2'
_symmetry_space_group_name_H-M 'C m c m'
_atom_sites_solution_hydrogens geom
_atom_sites_solution_primary direct
_atom_sites_solution_secondary difmap
_audit_creation_method SHELXL-97
_cell_angle_alpha 90.00
_cell_angle_beta 90.00
_cell_angle_gamma 90.00
_cell_formula_units_Z 4
_cell_length_a 11.2436(12)
_cell_length_b 15.2627(16)
_cell_length_c 13.0841(14)
_cell_measurement_reflns_used 8156
_cell_measurement_temperature 293(2)
_cell_measurement_theta_max 27.21
_cell_measurement_theta_min 2.25
_cell_volume 2245.3(4)
_computing_cell_refinement 'Bruker SMART'
_computing_data_collection 'Bruker SMART'
_computing_data_reduction 'Bruker SHELXTL'
_computing_molecular_graphics 'Bruker SHELXTL'
_computing_publication_material 'Bruker SHELXTL'
_computing_structure_refinement 'Bruker SHELXTL'
_computing_structure_solution 'Bruker SHELXTL'
_diffrn_ambient_temperature 293(2)
_diffrn_measured_fraction_theta_full 0.996
_diffrn_measured_fraction_theta_max 0.996
_diffrn_measurement_device_type 'CCD area detector'
_diffrn_measurement_method 'phi and omega scans'
_diffrn_radiation_monochromator graphite
_diffrn_radiation_source 'sealed tube'
_diffrn_radiation_type MoK\a
_diffrn_radiation_wavelength 0.71073
_diffrn_reflns_av_R_equivalents 0.0438
_diffrn_reflns_av_sigmaI/netI 0.0279
_diffrn_reflns_limit_h_max 13
_diffrn_reflns_limit_h_min -13
_diffrn_reflns_limit_k_max 18
_diffrn_reflns_limit_k_min -18
_diffrn_reflns_limit_l_max 15
_diffrn_reflns_limit_l_min -16
_diffrn_reflns_number 8117
_diffrn_reflns_theta_full 26.00
_diffrn_reflns_theta_max 26.00
_diffrn_reflns_theta_min 2.25
_exptl_absorpt_coefficient_mu 2.269
_exptl_absorpt_correction_T_max 0.8049
_exptl_absorpt_correction_T_min 0.7724
_exptl_absorpt_correction_type multi-scan
_exptl_absorpt_process_details SADABS
_exptl_crystal_colour yellow
_exptl_crystal_density_diffrn 2.103
_exptl_crystal_density_method 'not measured'
_exptl_crystal_description block
_exptl_crystal_F_000 1416
_exptl_crystal_size_max 0.12
_exptl_crystal_size_mid 0.12
_exptl_crystal_size_min 0.10
_refine_diff_density_max 1.091
_refine_diff_density_min -1.034
_refine_diff_density_rms 0.122
_refine_ls_extinction_coef 0.0103(8)
_refine_ls_extinction_expression Fc^*^=kFc[1+0.001xFc^2^\l^3^/sin(2\q)]^-1/4^
_refine_ls_extinction_method SHELXL
_refine_ls_goodness_of_fit_ref 1.110
_refine_ls_hydrogen_treatment mixed
_refine_ls_matrix_type full
_refine_ls_number_parameters 126
_refine_ls_number_reflns 1214
_refine_ls_number_restraints 2
_refine_ls_restrained_S_all 1.109
_refine_ls_R_factor_all 0.0619
_refine_ls_R_factor_gt 0.0565
_refine_ls_shift/su_max 0.000
_refine_ls_shift/su_mean 0.000
_refine_ls_structure_factor_coef Fsqd
_refine_ls_weighting_details 'calc w=1/[\s^2^(Fo^2^)+(0.0335P)^2^+28.3718P] where P=(Fo^2^+2Fc^2^)/3'
_refine_ls_weighting_scheme calc
_refine_ls_wR_factor_gt 0.1262
_refine_ls_wR_factor_ref 0.1302
_reflns_number_gt 1115
_reflns_number_total 1214
_reflns_threshold_expression >2sigma(I)
_cod_data_source_file b805832f.txt
_cod_data_source_block 10
_cod_original_sg_symbol_H-M Cmcm
_cod_database_code 7202160

loop_
_symmetry_equiv_pos_as_xyz
'x, y, z'
'-x, -y, z+1/2'
'-x, y, -z+1/2'
'x, -y, -z'
'x+1/2, y+1/2, z'
'-x+1/2, -y+1/2, z+1/2'
'-x+1/2, y+1/2, -z+1/2'
'x+1/2, -y+1/2, -z'
'-x, -y, -z'
'x, y, -z-1/2'
'x, -y, z-1/2'
'-x, y, z'
'-x+1/2, -y+1/2, -z'
'x+1/2, y+1/2, -z-1/2'
'x+1/2, -y+1/2, z-1/2'
'-x+1/2, y+1/2, z'

loop_
_atom_site_label
_atom_site_type_symbol
_atom_site_fract_x
_atom_site_fract_y
_atom_site_fract_z
_atom_site_U_iso_or_equiv
_atom_site_adp_type
_atom_site_occupancy
_atom_site_symmetry_multiplicity
_atom_site_calc_flag
_atom_site_refinement_flags
_atom_site_disorder_assembly
_atom_site_disorder_group
Zn1 Zn 0.18202(6) 0.48360(5) 0.7500 0.0354(4) Uani 1 2 d S . .
Na1 Na 0.5000 0.5549(4) 0.9218(5) 0.0501(15) Uani 0.50 2 d SP . .
Na2 Na 0.5000 0.3502(3) 0.7500 0.0668(17) Uani 1 4 d S . .
O1 O 0.2909(4) 0.3789(3) 0.7500 0.0578(19) Uani 1 2 d S . .
O2 O 0.3138(4) 0.2350(3) 0.7500 0.0603(19) Uani 1 2 d S . .
O3 O 0.2911(4) 0.5413(3) 0.8561(5) 0.0730(13) Uani 1 1 d . . .
O4 O 0.3089(6) 0.6468(3) 0.9719(7) 0.0904(14) Uani 1 1 d . . .
N1 N 0.0597(4) 0.3686(3) 0.7500 0.0263(12) Uani 1 2 d S . .
N2 N 0.0594(4) 0.5509(2) 0.8612(3) 0.0340(10) Uani 1 1 d . . .
C1 C 0.1181(6) 0.2933(4) 0.7500 0.0397(19) Uani 1 2 d S . .
C2 C 0.0606(7) 0.2133(5) 0.7500 0.060(2) Uani 1 2 d S . .
H2 H 0.1032 0.1611 0.7500 0.106 Uiso 1 2 calc SR . .
C3 C 0.2531(6) 0.3016(5) 0.7500 0.0415(19) Uani 1 2 d S . .
C4 C 0.1173(6) 0.6077(3) 0.9195(5) 0.0483(16) Uani 1 1 d . . .
C5 C 0.0601(7) 0.6710(4) 0.9776(5) 0.064(2) Uani 1 1 d . . .
H5 H 0.1029 0.7120 1.0152 0.076 Uiso 1 1 calc R . .
C6 C 0.2513(7) 0.5989(4) 0.9154(8) 0.073(2) Uani 1 1 d . . .
O5 O 0.5000 0.5405(9) 1.1020(10) 0.041(3) Uani 0.50 2 d SPD . .
H5W H 0.556(8) 0.508(7) 1.124(10) 0.061 Uiso 0.50 1 d PD . .
O6 O 0.5000 0.3994(9) 0.9017(9) 0.036(2) Uani 0.50 2 d SPD . .
H6W H 0.446(8) 0.386(7) 0.944(7) 0.054 Uiso 0.50 1 d PD . .

loop_
_atom_site_aniso_label
_atom_site_aniso_U_11
_atom_site_aniso_U_22
_atom_site_aniso_U_33
_atom_site_aniso_U_23
_atom_site_aniso_U_13
_atom_site_aniso_U_12
Zn1 0.0143(5) 0.0214(5) 0.0705(7) 0.000 0.000 0.0000(3)
Na1 0.023(4) 0.028(4) 0.099(5) -0.001(5) 0.000 0.000
Na2 0.017(2) 0.049(3) 0.135(5) 0.000 0.000 0.000
O1 0.015(2) 0.022(2) 0.136(6) 0.000 0.000 -0.001(2)
O2 0.018(3) 0.025(3) 0.137(6) 0.000 0.000 0.005(2)
O3 0.042(3) 0.036(3) 0.141(5) -0.026(4) -0.046(4) 0.011(3)
O4 0.081(4) 0.070(4) 0.120(5) -0.035(4) -0.077(3) 0.022(4)
N1 0.015(2) 0.021(2) 0.043(3) 0.000 0.000 -0.001(2)
N2 0.036(2) 0.0239(19) 0.043(2) -0.0035(17) -0.0095(19) 0.0039(17)
C1 0.014(3) 0.018(3) 0.087(6) 0.000 0.000 0.001(2)
C2 0.024(5) 0.024(5) 0.133(7) 0.000 0.000 0.005(4)
C3 0.016(3) 0.027(3) 0.082(6) 0.000 0.000 0.001(3)
C4 0.065(4) 0.025(2) 0.055(3) -0.005(2) -0.033(3) 0.005(2)
C5 0.103(5) 0.032(3) 0.056(4) -0.016(3) -0.026(4) 0.002(3)
C6 0.070(6) 0.031(4) 0.118(8) -0.020(5) -0.070(6) 0.015(4)
O5 0.017(5) 0.045(7) 0.060(7) -0.003(6) 0.000 0.000
O6 0.014(5) 0.048(7) 0.046(6) 0.003(6) 0.000 0.000

loop_
_atom_type_symbol
_atom_type_description
_atom_type_scat_dispersion_real
_atom_type_scat_dispersion_imag
_atom_type_scat_source
C C 0.0033 0.0016 'International Tables Vol C Tables 4.2.6.8 and 6.1.1.4'
H H 0.0000 0.0000 'International Tables Vol C Tables 4.2.6.8 and 6.1.1.4'
N N 0.0061 0.0033 'International Tables Vol C Tables 4.2.6.8 and 6.1.1.4'
Zn Zn 0.2839 1.4301 'International Tables Vol C Tables 4.2.6.8 and 6.1.1.4'
O O 0.0106 0.0060 'International Tables Vol C Tables 4.2.6.8 and 6.1.1.4'
Na Na 0.0362 0.0249 'International Tables Vol C Tables 4.2.6.8 and 6.1.1.4'

loop_
_geom_angle_atom_site_label_1
_geom_angle_atom_site_label_2
_geom_angle_atom_site_label_3
_geom_angle
_geom_angle_site_symmetry_1
_geom_angle_site_symmetry_3
_geom_angle_publ_flag
O1 Zn1 O3 88.71(16) . . ?
O1 Zn1 O3 88.71(16) . 10_557 ?
O3 Zn1 O3 85.2(4) . 10_557 ?
O1 Zn1 N1 75.5(2) . . ?
O3 Zn1 N1 134.99(18) . . ?
O3 Zn1 N1 134.99(18) 10_557 . ?
O1 Zn1 N2 137.22(11) . . ?
O3 Zn1 N2 74.51(19) . . ?
O3 Zn1 N2 127.41(16) 10_557 . ?
N1 Zn1 N2 88.92(14) . . ?
O1 Zn1 N2 137.22(11) . 10_557 ?
O3 Zn1 N2 127.41(16) . 10_557 ?
O3 Zn1 N2 74.51(19) 10_557 10_557 ?
N1 Zn1 N2 88.92(15) . 10_557 ?
N2 Zn1 N2 80.5(2) . 10_557 ?
O5 Na1 O5 96.7(6) 9_667 . ?
O5 Na1 O6 5.7(6) 9_667 . ?
O5 Na1 O6 91.0(5) . . ?
O5 Na1 O6 118.9(6) 9_667 9_667 ?
O5 Na1 O6 22.1(3) . 9_667 ?
O6 Na1 O6 113.1(4) . 9_667 ?
O5 Na1 O3 81.3(2) 9_667 . ?
O5 Na1 O3 109.5(2) . . ?
O6 Na1 O3 83.14(19) . . ?
O6 Na1 O3 110.6(2) 9_667 . ?
O5 Na1 O3 81.3(2) 9_667 12_655 ?
O5 Na1 O3 109.5(2) . 12_655 ?
O6 Na1 O3 83.14(19) . 12_655 ?
O6 Na1 O3 110.6(2) 9_667 12_655 ?
O3 Na1 O3 138.8(4) . 12_655 ?
O5 Na1 O4 124.73(19) 9_667 12_655 ?
O5 Na1 O4 78.6(3) . 12_655 ?
O6 Na1 O4 123.62(19) . 12_655 ?
O6 Na1 O4 67.0(3) 9_667 12_655 ?
O3 Na1 O4 152.6(3) . 12_655 ?
O3 Na1 O4 50.90(17) 12_655 12_655 ?
O5 Na1 O4 124.73(19) 9_667 . ?
O5 Na1 O4 78.6(3) . . ?
O6 Na1 O4 123.6(2) . . ?
O6 Na1 O4 67.0(3) 9_667 . ?
O3 Na1 O4 50.90(17) . . ?
O3 Na1 O4 152.6(3) 12_655 . ?
O4 Na1 O4 108.4(3) 12_655 . ?
O5 Na1 Na1 62.8(5) 9_667 9_667 ?
O5 Na1 Na1 34.0(4) . 9_667 ?
O6 Na1 Na1 57.0(3) . 9_667 ?
O6 Na1 Na1 56.1(4) 9_667 9_667 ?
O3 Na1 Na1 102.3(2) . 9_667 ?
O3 Na1 Na1 102.3(2) 12_655 9_667 ?
O4 Na1 Na1 98.2(3) 12_655 9_667 ?
O4 Na1 Na1 98.2(3) . 9_667 ?
O5 Na1 C6 102.84(17) 9_667 12_655 ?
O5 Na1 C6 92.9(3) . 12_655 ?
O6 Na1 C6 103.23(16) . 12_655 ?
O6 Na1 C6 87.7(2) 9_667 12_655 ?
O3 Na1 C6 156.8(4) . 12_655 ?
O3 Na1 C6 25.80(19) 12_655 12_655 ?
O4 Na1 C6 25.20(17) 12_655 12_655 ?
O4 Na1 C6 132.2(3) . 12_655 ?
Na1 Na1 C6 99.8(2) 9_667 12_655 ?
O5 Na1 C6 102.84(17) 9_667 . ?
O5 Na1 C6 92.9(3) . . ?
O6 Na1 C6 103.23(16) . . ?
O6 Na1 C6 87.7(2) 9_667 . ?
O3 Na1 C6 25.80(19) . . ?
O3 Na1 C6 156.8(4) 12_655 . ?
O4 Na1 C6 132.2(3) 12_655 . ?
O4 Na1 C6 25.20(17) . . ?
Na1 Na1 C6 99.8(2) 9_667 . ?
C6 Na1 C6 152.8(3) 12_655 . ?
O5 Na1 Na2 23.7(5) 9_667 . ?
O5 Na1 Na2 120.4(4) . . ?
O6 Na1 Na2 29.4(3) . . ?
O6 Na1 Na2 142.6(4) 9_667 . ?
O3 Na1 Na2 74.52(18) . . ?
O3 Na1 Na2 74.52(18) 12_655 . ?
O4 Na1 Na2 125.08(15) 12_655 . ?
O4 Na1 Na2 125.08(15) . . ?
Na1 Na1 Na2 86.4(3) 9_667 . ?
C6 Na1 Na2 99.94(18) 12_655 . ?
C6 Na1 Na2 99.94(18) . . ?
O6 Na2 O6 138.6(7) . 10_557 ?
O6 Na2 O1 86.30(10) . . ?
O6 Na2 O1 86.30(10) 10_557 . ?
O6 Na2 O1 86.30(10) . 3_656 ?
O6 Na2 O1 86.30(10) 10_557 3_656 ?
O1 Na2 O1 158.9(3) . 3_656 ?
O6 Na2 O5 20.0(4) . 9_667 ?
O6 Na2 O5 118.6(6) 10_557 9_667 ?
O1 Na2 O5 83.15(12) . 9_667 ?
O1 Na2 O5 83.15(12) 3_656 9_667 ?
O6 Na2 O5 118.6(6) . 2_664 ?
O6 Na2 O5 20.0(4) 10_557 2_664 ?
O1 Na2 O5 83.15(12) . 2_664 ?
O1 Na2 O5 83.15(12) 3_656 2_664 ?
O5 Na2 O5 98.5(6) 9_667 2_664 ?
O6 Na2 O2 103.1(2) . . ?
O6 Na2 O2 103.1(2) 10_557 . ?
O1 Na2 O2 50.55(16) . . ?
O1 Na2 O2 150.5(3) 3_656 . ?
O5 Na2 O2 114.81(17) 9_667 . ?
O5 Na2 O2 114.81(17) 2_664 . ?
O6 Na2 O2 103.1(2) . 3_656 ?
O6 Na2 O2 103.1(2) 10_557 3_656 ?
O1 Na2 O2 150.5(3) . 3_656 ?
O1 Na2 O2 50.55(16) 3_656 3_656 ?
O5 Na2 O2 114.81(17) 9_667 3_656 ?
O5 Na2 O2 114.81(17) 2_664 3_656 ?
O2 Na2 O2 100.0(3) . 3_656 ?
O6 Na2 C3 95.23(10) . 3_656 ?
O6 Na2 C3 95.23(10) 10_557 3_656 ?
O1 Na2 C3 175.6(3) . 3_656 ?
O1 Na2 C3 25.49(18) 3_656 3_656 ?
O5 Na2 C3 99.69(12) 9_667 3_656 ?
O5 Na2 C3 99.69(12) 2_664 3_656 ?
O2 Na2 C3 125.0(2) . 3_656 ?
O2 Na2 C3 25.07(17) 3_656 3_656 ?
O6 Na2 C3 95.23(10) . . ?
O6 Na2 C3 95.23(10) 10_557 . ?
O1 Na2 C3 25.49(18) . . ?
O1 Na2 C3 175.6(3) 3_656 . ?
O5 Na2 C3 99.69(12) 9_667 . ?
O5 Na2 C3 99.69(12) 2_664 . ?
O2 Na2 C3 25.07(17) . . ?
O2 Na2 C3 125.0(2) 3_656 . ?
C3 Na2 C3 150.1(3) 3_656 . ?
O6 Na2 Na1 33.6(4) . . ?
O6 Na2 Na1 105.0(4) 10_557 . ?
O1 Na2 Na1 81.47(14) . . ?
O1 Na2 Na1 81.47(14) 3_656 . ?
O5 Na2 Na1 13.5(3) 9_667 . ?
O5 Na2 Na1 85.0(3) 2_664 . ?
O2 Na2 Na1 121.47(9) . . ?
O2 Na2 Na1 121.47(9) 3_656 . ?
C3 Na2 Na1 102.09(13) 3_656 . ?
C3 Na2 Na1 102.09(13) . . ?
O6 Na2 Na1 105.0(4) . 10_557 ?
O6 Na2 Na1 33.6(4) 10_557 10_557 ?
O1 Na2 Na1 81.47(14) . 10_557 ?
O1 Na2 Na1 81.47(14) 3_656 10_557 ?
O5 Na2 Na1 85.0(3) 9_667 10_557 ?
O5 Na2 Na1 13.5(3) 2_664 10_557 ?
O2 Na2 Na1 121.47(9) . 10_557 ?
O2 Na2 Na1 121.47(9) 3_656 10_557 ?
C3 Na2 Na1 102.09(13) 3_656 10_557 ?
C3 Na2 Na1 102.09(13) . 10_557 ?
Na1 Na2 Na1 71.5(2) . 10_557 ?
O6 Na2 H6W 16(2) . . ?
O6 Na2 H6W 145(2) 10_557 . ?
O1 Na2 H6W 75(2) . . ?
O1 Na2 H6W 101(2) 3_656 . ?
O5 Na2 H6W 31(2) 9_667 . ?
O5 Na2 H6W 126(2) 2_664 . ?
O2 Na2 H6W 87(2) . . ?
O2 Na2 H6W 108(3) 3_656 . ?
C3 Na2 H6W 106(2) 3_656 . ?
C3 Na2 H6W 80(2) . . ?
Na1 Na2 H6W 44(2) . . ?
Na1 Na2 H6W 113(2) 10_557 . ?
C3 O1 Zn1 122.7(5) . . ?
C3 O1 Na2 99.3(4) . . ?
Zn1 O1 Na2 138.0(3) . . ?
C3 O2 Na2 83.9(4) . . ?
C6 O3 Zn1 120.4(4) . . ?
C6 O3 Na1 93.7(4) . . ?
Zn1 O3 Na1 145.8(3) . . ?
C6 O4 Na1 87.9(5) . . ?
C1 N1 N1 119.7(4) . 3_556 ?
C1 N1 Zn1 112.2(4) . . ?
N1 N1 Zn1 128.09(13) 3_556 . ?
C4 N2 N2 119.4(3) . 12 ?
C4 N2 Zn1 111.7(4) . . ?
N2 N2 Zn1 127.74(10) 12 . ?
N1 C1 C2 122.3(6) . . ?
N1 C1 C3 114.9(6) . . ?
C2 C1 C3 122.7(6) . . ?
C2 C2 C1 117.9(4) 3_556 . ?
C2 C2 H2 121.0 3_556 . ?
C1 C2 H2 121.0 . . ?
O2 C3 O1 126.3(7) . . ?
O2 C3 C1 119.1(6) . . ?
O1 C3 C1 114.6(6) . . ?
O2 C3 Na2 71.1(4) . . ?
O1 C3 Na2 55.2(4) . . ?
C1 C3 Na2 169.9(5) . . ?
N2 C4 C5 122.9(6) . . ?
N2 C4 C6 114.2(5) . . ?
C5 C4 C6 122.9(5) . . ?
C5 C5 C4 117.6(4) 12 . ?
C5 C5 H5 121.2 12 . ?
C4 C5 H5 121.2 . . ?
O4 C6 O3 127.0(8) . . ?
O4 C6 C4 116.9(8) . . ?
O3 C6 C4 116.1(5) . . ?
O4 C6 Na1 66.9(5) . . ?
O3 C6 Na1 60.5(4) . . ?
C4 C6 Na1 170.8(5) . . ?
O6 O5 Na1 164.9(16) 9_667 9_667 ?
O6 O5 Na1 81.7(12) 9_667 . ?
Na1 O5 Na1 83.3(6) 9_667 . ?
O6 O5 Na2 52.3(10) 9_667 9_667 ?
Na1 O5 Na2 142.8(8) 9_667 9_667 ?
Na1 O5 Na2 134.0(6) . 9_667 ?
O6 O5 H5W 127(9) 9_667 . ?
Na1 O5 H5W 60(9) 9_667 . ?
Na1 O5 H5W 113(9) . . ?
Na2 O5 H5W 97(10) 9_667 . ?
O5 O6 Na2 107.7(12) 9_667 . ?
O5 O6 Na1 9.3(10) 9_667 . ?
Na2 O6 Na1 117.0(6) . . ?
O5 O6 Na1 76.2(12) 9_667 9_667 ?
Na2 O6 Na1 176.1(7) . 9_667 ?
Na1 O6 Na1 66.9(4) . 9_667 ?
O5 O6 H6W 106(8) 9_667 . ?
Na2 O6 H6W 122(8) . . ?
Na1 O6 H6W 100(8) . . ?
Na1 O6 H6W 56(8) 9_667 . ?

loop_
_geom_bond_atom_site_label_1
_geom_bond_atom_site_label_2
_geom_bond_distance
_geom_bond_site_symmetry_2
_geom_bond_publ_flag
Zn1 O1 2.013(5) . ?
Zn1 O3 2.051(5) . ?
Zn1 O3 2.051(5) 10_557 ?
Zn1 N1 2.229(5) . ?
Zn1 N2 2.252(4) . ?
Zn1 N2 2.252(4) 10_557 ?
Na1 O5 1.489(14) 9_667 ?
Na1 O5 2.368(14) . ?
Na1 O6 2.388(14) . ?
Na1 O6 2.413(13) 9_667 ?
Na1 O3 2.509(5) . ?
Na1 O3 2.509(5) 12_655 ?
Na1 O4 2.648(8) 12_655 ?
Na1 O4 2.648(8) . ?
Na1 Na1 2.645(12) 9_667 ?
Na1 C6 2.877(8) 12_655 ?
Na1 C6 2.877(8) . ?
Na1 Na2 3.848(7) . ?
Na2 O6 2.122(12) . ?
Na2 O6 2.122(12) 10_557 ?
Na2 O1 2.391(5) . ?
Na2 O1 2.391(5) 3_656 ?
Na2 O5 2.556(13) 9_667 ?
Na2 O5 2.556(13) 2_664 ?
Na2 O2 2.734(6) . ?
Na2 O2 2.734(6) 3_656 ?
Na2 C3 2.874(7) 3_656 ?
Na2 C3 2.874(7) . ?
Na2 Na1 3.848(7) 10_557 ?
Na2 H6W 2.67(8) . ?
O1 C3 1.253(8) . ?
O2 C3 1.225(9) . ?
O3 C6 1.255(10) . ?
O4 C6 1.226(8) . ?
N1 C1 1.325(8) . ?
N1 N1 1.342(10) 3_556 ?
N2 C4 1.325(6) . ?
N2 N2 1.337(8) 12 ?
C1 C2 1.382(10) . ?
C1 C3 1.523(9) . ?
C2 C2 1.362(15) 3_556 ?
C2 H2 0.9300 . ?
C4 C5 1.388(8) . ?
C4 C6 1.514(11) . ?
C5 C5 1.351(15) 12 ?
C5 H5 0.9300 . ?
O5 O6 0.919(14) 9_667 ?
O5 Na1 1.489(14) 9_667 ?
O5 Na2 2.556(13) 9_667 ?
O5 H5W 0.85(2) . ?
O6 O5 0.919(14) 9_667 ?
O6 Na1 2.413(13) 9_667 ?
O6 H6W 0.85(2) . ?

loop_
_geom_hbond_atom_site_label_D
_geom_hbond_atom_site_label_H
_geom_hbond_atom_site_label_A
_geom_hbond_distance_DH
_geom_hbond_distance_HA
_geom_hbond_distance_DA
_geom_hbond_angle_DHA
_geom_hbond_site_symmetry_A
O5 H5W O3 0.85(2) 1.90(5) 2.716(8) 162(13) 9_667
O6 H6W O4 0.85(2) 1.96(3) 2.801(9) 174(12) 4_567
